data_2230827
loop_
_publ_author_name
'Moumou, Mohamed'
'Benharref, Ahmed'
'Berraho, Moha'
'Avignant, Daniel'
'Oudahmane, Abdelghani'
'Akssira, Mohamed'

_publ_section_title
;
 10\a-Hydroxy-4,9-dimethyl-13-[(pyrrolidin-1-yl)methyl]-3,8,15-trioxatetracyclo[10.3.0.0^2,4^.0^7,9^]pentadecan-14-one
;
_journal_coeditor_code OM2443
_journal_issue 7
_journal_name_full 'Acta Crystallographica Section E'
_journal_page_first o1842
_journal_page_last o1843
_journal_paper_doi 10.1107/S1600536811024688
_journal_volume 67
_journal_year 2011
_chemical_formula_iupac 'C19 H29 N O5'
_chemical_formula_moiety 'C19 H29 N O5'
_chemical_formula_sum 'C19 H29 N O5'
_chemical_formula_weight 351.43
_chemical_name_systematic
;
10\a-Hydroxy-4,9-dimethyl-13-[(pyrrolidin-1-yl)methyl]-3,8,15-
trioxatetracyclo[10.3.0.0^2,4^.0^7,9^]pentadecan-14-one
;
_space_group_IT_number 19
_symmetry_cell_setting orthorhombic
_symmetry_space_group_name_Hall 'P 2ac 2ab'
_symmetry_space_group_name_H-M 'P 21 21 21'
_atom_sites_solution_hydrogens geom
_atom_sites_solution_primary direct
_atom_sites_solution_secondary difmap
_audit_creation_method SHELXL-97
_cell_angle_alpha 90.00
_cell_angle_beta 90.00
_cell_angle_gamma 90.00
_cell_formula_units_Z 4
_cell_length_a 8.0714(2)
_cell_length_b 10.4571(3)
_cell_length_c 21.5816(8)
_cell_measurement_reflns_used 3417
_cell_measurement_temperature 298(2)
_cell_measurement_theta_max 26.4
_cell_measurement_theta_min 2.7
_cell_volume 1821.56(10)
_computing_cell_refinement 'APEX2 and SAINT (Bruker, 2005)'
_computing_data_collection 'APEX2 (Bruker, 2005)'
_computing_data_reduction 'SAINT (Bruker, 2005)'
_computing_molecular_graphics 'ORTEP-3 for Windows (Farrugia, 1997) and PLATON (Spek, 2009)'
_computing_publication_material 'WinGX (Farrugia, 1999)'
_computing_structure_refinement 'SHELXL97 (Sheldrick, 2008)'
_computing_structure_solution 'SHELXS97 (Sheldrick, 2008)'
_diffrn_ambient_temperature 298(2)
_diffrn_measured_fraction_theta_full 0.992
_diffrn_measured_fraction_theta_max 0.992
_diffrn_measurement_device_type 'Bruker APEXII CCD area-detector'
_diffrn_measurement_method '\f and \w'
_diffrn_radiation_monochromator graphite
_diffrn_radiation_source 'fine-focus sealed tube'
_diffrn_radiation_type MoK\a
_diffrn_radiation_wavelength 0.71073
_diffrn_reflns_av_R_equivalents 0.0337
_diffrn_reflns_av_sigmaI/netI 0.0363
_diffrn_reflns_limit_h_max 10
_diffrn_reflns_limit_h_min -7
_diffrn_reflns_limit_k_max 10
_diffrn_reflns_limit_k_min -13
_diffrn_reflns_limit_l_max 25
_diffrn_reflns_limit_l_min -26
_diffrn_reflns_number 8707
_diffrn_reflns_theta_full 26.37
_diffrn_reflns_theta_max 26.37
_diffrn_reflns_theta_min 2.71
_exptl_absorpt_coefficient_mu 0.092
_exptl_absorpt_correction_type none
_exptl_crystal_colour Colourless
_exptl_crystal_density_diffrn 1.281
_exptl_crystal_density_method 'not measured'
_exptl_crystal_description Prism
_exptl_crystal_F_000 760
_exptl_crystal_size_max 0.89
_exptl_crystal_size_mid 0.46
_exptl_crystal_size_min 0.21
_refine_diff_density_max 0.169
_refine_diff_density_min -0.154
_refine_ls_extinction_method none
_refine_ls_goodness_of_fit_ref 1.034
_refine_ls_hydrogen_treatment constr
_refine_ls_matrix_type full
_refine_ls_number_parameters 229
_refine_ls_number_reflns 2122
_refine_ls_number_restraints 0
_refine_ls_restrained_S_all 1.034
_refine_ls_R_factor_all 0.0572
_refine_ls_R_factor_gt 0.0383
_refine_ls_shift/su_max 0.000
_refine_ls_shift/su_mean 0.000
_refine_ls_structure_factor_coef Fsqd
_refine_ls_weighting_details 'calc w=1/[\s^2^(Fo^2^)+(0.0589P)^2^] where P=(Fo^2^+2Fc^2^)/3'
_refine_ls_weighting_scheme calc
_refine_ls_wR_factor_gt 0.0881
_refine_ls_wR_factor_ref 0.0983
_reflns_number_gt 1660
_reflns_number_total 2122
_reflns_threshold_expression I>2\s(I)
_cod_data_source_file om2443.cif
_cod_data_source_block I
_cod_database_code 2230827
_cod_database_fobs_code 2230827

loop_
_symmetry_equiv_pos_as_xyz
'x, y, z'
'-x+1/2, -y, z+1/2'
'-x, y+1/2, -z+1/2'
'x+1/2, -y+1/2, -z'

loop_
_atom_site_type_symbol
_atom_site_label
_atom_site_fract_x
_atom_site_fract_y
_atom_site_fract_z
_atom_site_U_iso_or_equiv
_atom_site_adp_type
_atom_site_calc_flag
_atom_site_refinement_flags
_atom_site_occupancy
_atom_site_symmetry_multiplicity
_atom_site_disorder_assembly
_atom_site_disorder_group
C C1 0.2294(3) 0.5169(2) 0.08783(11) 0.0361(6) Uani d . 1 1 . .
H H1 0.1851 0.5945 0.0685 0.043 Uiso calc R 1 1 . .
C C2 0.3205(3) 0.5410(2) 0.14572(11) 0.0399(6) Uani d . 1 1 . .
C C3 0.3293(3) 0.6785(2) 0.16551(12) 0.0483(7) Uani d . 1 1 . .
H H3A 0.3354 0.6820 0.2104 0.058 Uiso calc R 1 1 . .
H H3B 0.2280 0.7212 0.1530 0.058 Uiso calc R 1 1 . .
C C4 0.4776(3) 0.7513(3) 0.13836(13) 0.0491(7) Uani d . 1 1 . .
H H4A 0.4573 0.8423 0.1424 0.059 Uiso calc R 1 1 . .
H H4B 0.5754 0.7311 0.1626 0.059 Uiso calc R 1 1 . .
C C5 0.5120(3) 0.7213(2) 0.07148(12) 0.0377(6) Uani d . 1 1 . .
H H5 0.4129 0.7113 0.0457 0.045 Uiso calc R 1 1 . .
C C6 0.6598(3) 0.6526(2) 0.04855(11) 0.0361(5) Uani d . 1 1 . .
C C7 0.6555(3) 0.5740(2) -0.01081(10) 0.0336(5) Uani d . 1 1 . .
H H7 0.7700 0.5517 -0.0214 0.040 Uiso calc R 1 1 . .
C C8 0.5592(3) 0.4481(2) -0.00134(11) 0.0351(5) Uani d . 1 1 . .
H H8A 0.6027 0.3845 -0.0297 0.042 Uiso calc R 1 1 . .
H H8B 0.5792 0.4177 0.0405 0.042 Uiso calc R 1 1 . .
C C9 0.3708(3) 0.4590(2) -0.01138(10) 0.0325(5) Uani d . 1 1 . .
H H9 0.3454 0.5497 -0.0179 0.039 Uiso calc R 1 1 . .
C C10 0.2637(3) 0.4126(2) 0.04320(12) 0.0367(6) Uani d . 1 1 . .
H H10 0.3146 0.3389 0.0639 0.044 Uiso calc R 1 1 . .
C C11 0.2981(3) 0.3852(2) -0.06591(12) 0.0410(6) Uani d . 1 1 . .
H H11 0.3523 0.3016 -0.0685 0.049 Uiso calc R 1 1 . .
C C12 0.1199(3) 0.3663(2) -0.04627(14) 0.0491(7) Uani d . 1 1 . .
C C13 0.7995(3) 0.6124(3) 0.09028(13) 0.0549(8) Uani d . 1 1 . .
H H13A 0.9032 0.6363 0.0718 0.082 Uiso calc R 1 1 . .
H H13B 0.7963 0.5214 0.0959 0.082 Uiso calc R 1 1 . .
H H13C 0.7881 0.6539 0.1297 0.082 Uiso calc R 1 1 . .
C C14 0.4501(3) 0.4522(3) 0.17126(13) 0.0557(7) Uani d . 1 1 . .
H H14A 0.4431 0.4509 0.2157 0.084 Uiso calc R 1 1 . .
H H14B 0.5580 0.4814 0.1590 0.084 Uiso calc R 1 1 . .
H H14C 0.4321 0.3675 0.1554 0.084 Uiso calc R 1 1 . .
C C15 0.3068(3) 0.4494(3) -0.12859(12) 0.0469(6) Uani d . 1 1 . .
H H15A 0.2480 0.3971 -0.1585 0.056 Uiso calc R 1 1 . .
H H15B 0.2506 0.5312 -0.1262 0.056 Uiso calc R 1 1 . .
C C16 0.5619(4) 0.3520(3) -0.16867(15) 0.0686(9) Uani d . 1 1 . .
H H16A 0.4884 0.2950 -0.1910 0.082 Uiso calc R 1 1 . .
H H16B 0.6043 0.3079 -0.1324 0.082 Uiso calc R 1 1 . .
C C17 0.7000(5) 0.3955(4) -0.2091(2) 0.0935(13) Uani d . 1 1 . .
H H17A 0.7218 0.3332 -0.2414 0.112 Uiso calc R 1 1 . .
H H17B 0.8003 0.4078 -0.1851 0.112 Uiso calc R 1 1 . .
C C18 0.6423(4) 0.5219(3) -0.23718(14) 0.0664(9) Uani d . 1 1 . .
H H18A 0.7210 0.5895 -0.2283 0.080 Uiso calc R 1 1 . .
H H18B 0.6301 0.5143 -0.2817 0.080 Uiso calc R 1 1 . .
C C19 0.4779(4) 0.5494(3) -0.20714(12) 0.0553(7) Uani d . 1 1 . .
H H19A 0.4686 0.6394 -0.1968 0.066 Uiso calc R 1 1 . .
H H19B 0.3875 0.5265 -0.2346 0.066 Uiso calc R 1 1 . .
N N 0.4750(3) 0.47021(19) -0.15073(9) 0.0435(5) Uani d . 1 1 . .
O O1 0.1047(2) 0.37802(16) 0.01525(9) 0.0474(5) Uani d . 1 1 . .
O O2 0.0011(3) 0.3449(2) -0.07852(11) 0.0696(6) Uani d . 1 1 . .
O O3 0.5907(2) 0.64734(16) -0.06008(8) 0.0415(4) Uani d . 1 1 . .
H H3 0.5656 0.5999 -0.0888 0.062 Uiso calc R 1 1 . .
O O4 0.6462(2) 0.78993(16) 0.04219(8) 0.0460(5) Uani d . 1 1 . .
O O5 0.1545(2) 0.48703(17) 0.14653(8) 0.0503(5) Uani d . 1 1 . .

loop_
_atom_site_aniso_label
_atom_site_aniso_U_11
_atom_site_aniso_U_22
_atom_site_aniso_U_33
_atom_site_aniso_U_12
_atom_site_aniso_U_13
_atom_site_aniso_U_23
C1 0.0278(11) 0.0437(13) 0.0369(13) -0.0005(11) 0.0061(10) 0.0094(10)
C2 0.0353(13) 0.0507(14) 0.0338(13) -0.0003(12) 0.0068(10) 0.0073(12)
C3 0.0521(15) 0.0586(16) 0.0340(14) 0.0070(13) 0.0051(12) -0.0027(12)
C4 0.0538(16) 0.0513(15) 0.0423(16) -0.0036(13) 0.0025(13) -0.0083(12)
C5 0.0378(13) 0.0365(12) 0.0389(14) -0.0073(12) 0.0015(11) 0.0009(11)
C6 0.0270(11) 0.0401(13) 0.0411(14) -0.0065(11) -0.0007(10) 0.0050(11)
C7 0.0269(11) 0.0398(12) 0.0341(13) 0.0029(11) 0.0037(10) 0.0065(10)
C8 0.0352(12) 0.0341(11) 0.0359(13) 0.0025(11) 0.0024(10) 0.0030(10)
C9 0.0337(11) 0.0284(10) 0.0354(12) 0.0000(10) -0.0004(10) 0.0027(10)
C10 0.0304(12) 0.0348(12) 0.0450(15) -0.0028(10) -0.0001(11) 0.0096(11)
C11 0.0444(14) 0.0343(12) 0.0442(15) 0.0005(12) -0.0029(12) -0.0032(11)
C12 0.0517(17) 0.0366(13) 0.0591(19) -0.0096(14) -0.0047(15) 0.0015(13)
C13 0.0385(15) 0.077(2) 0.0487(17) -0.0019(14) -0.0071(13) 0.0033(14)
C14 0.0566(16) 0.0671(17) 0.0434(16) 0.0044(16) -0.0038(13) 0.0116(15)
C15 0.0485(15) 0.0516(14) 0.0405(15) 0.0041(14) -0.0047(12) -0.0067(12)
C16 0.079(2) 0.0623(18) 0.064(2) 0.0231(18) 0.0107(19) -0.0128(16)
C17 0.083(3) 0.116(3) 0.082(3) 0.026(2) 0.027(2) -0.008(2)
C18 0.070(2) 0.081(2) 0.0476(18) -0.0066(19) 0.0082(16) -0.0081(16)
C19 0.0636(17) 0.0695(18) 0.0327(14) 0.0029(17) -0.0035(13) -0.0014(14)
N 0.0512(13) 0.0459(12) 0.0333(11) 0.0082(11) -0.0027(10) -0.0041(9)
O1 0.0366(10) 0.0480(10) 0.0576(12) -0.0131(8) 0.0013(9) 0.0040(9)
O2 0.0568(13) 0.0737(14) 0.0784(16) -0.0238(12) -0.0205(12) -0.0018(12)
O3 0.0507(10) 0.0409(8) 0.0327(10) -0.0062(9) -0.0004(8) 0.0074(7)
O4 0.0488(10) 0.0406(9) 0.0485(11) -0.0146(8) 0.0053(9) 0.0000(8)
O5 0.0399(9) 0.0666(12) 0.0445(11) -0.0044(9) 0.0147(8) 0.0106(9)

loop_
_atom_type_symbol
_atom_type_description
_atom_type_scat_dispersion_real
_atom_type_scat_dispersion_imag
_atom_type_scat_source
C C 0.0033 0.0016 'International Tables Vol C Tables 4.2.6.8 and 6.1.1.4'
H H 0.0000 0.0000 'International Tables Vol C Tables 4.2.6.8 and 6.1.1.4'
N N 0.0061 0.0033 'International Tables Vol C Tables 4.2.6.8 and 6.1.1.4'
O O 0.0106 0.0060 'International Tables Vol C Tables 4.2.6.8 and 6.1.1.4'

loop_
_geom_angle_atom_site_label_1
_geom_angle_atom_site_label_2
_geom_angle_atom_site_label_3
_geom_angle_site_symmetry_1
_geom_angle_site_symmetry_3
_geom_angle
_geom_angle_publ_flag
O5 C1 C2 . . 59.96(15) ?
O5 C1 C10 . . 119.5(2) ?
C2 C1 C10 . . 125.8(2) ?
O5 C1 H1 . . 113.7 ?
C2 C1 H1 . . 113.7 ?
C10 C1 H1 . . 113.7 ?
O5 C2 C1 . . 58.87(15) ?
O5 C2 C3 . . 114.3(2) ?
C1 C2 C3 . . 115.4(2) ?
O5 C2 C14 . . 113.4(2) ?
C1 C2 C14 . . 123.6(2) ?
C3 C2 C14 . . 117.0(2) ?
C2 C3 C4 . . 113.8(2) ?
C2 C3 H3A . . 108.8 ?
C4 C3 H3A . . 108.8 ?
C2 C3 H3B . . 108.8 ?
C4 C3 H3B . . 108.8 ?
H3A C3 H3B . . 107.7 ?
C5 C4 C3 . . 114.0(2) ?
C5 C4 H4A . . 108.7 ?
C3 C4 H4A . . 108.7 ?
C5 C4 H4B . . 108.7 ?
C3 C4 H4B . . 108.7 ?
H4A C4 H4B . . 107.6 ?
O4 C5 C6 . . 59.31(14) ?
O4 C5 C4 . . 117.1(2) ?
C6 C5 C4 . . 124.9(2) ?
O4 C5 H5 . . 114.6 ?
C6 C5 H5 . . 114.6 ?
C4 C5 H5 . . 114.6 ?
O4 C6 C5 . . 59.20(15) ?
O4 C6 C13 . . 113.1(2) ?
C5 C6 C13 . . 122.7(2) ?
O4 C6 C7 . . 117.0(2) ?
C5 C6 C7 . . 121.7(2) ?
C13 C6 C7 . . 111.7(2) ?
O3 C7 C6 . . 110.42(18) ?
O3 C7 C8 . . 112.11(19) ?
C6 C7 C8 . . 111.14(18) ?
O3 C7 H7 . . 107.7 ?
C6 C7 H7 . . 107.7 ?
C8 C7 H7 . . 107.7 ?
C9 C8 C7 . . 114.57(19) ?
C9 C8 H8A . . 108.6 ?
C7 C8 H8A . . 108.6 ?
C9 C8 H8B . . 108.6 ?
C7 C8 H8B . . 108.6 ?
H8A C8 H8B . . 107.6 ?
C11 C9 C10 . . 102.40(17) ?
C11 C9 C8 . . 116.8(2) ?
C10 C9 C8 . . 115.03(19) ?
C11 C9 H9 . . 107.3 ?
C10 C9 H9 . . 107.3 ?
C8 C9 H9 . . 107.3 ?
O1 C10 C1 . . 106.59(19) ?
O1 C10 C9 . . 104.76(18) ?
C1 C10 C9 . . 111.73(18) ?
O1 C10 H10 . . 111.2 ?
C1 C10 H10 . . 111.2 ?
C9 C10 H10 . . 111.2 ?
C15 C11 C12 . . 110.7(2) ?
C15 C11 C9 . . 116.62(19) ?
C12 C11 C9 . . 102.5(2) ?
C15 C11 H11 . . 108.9 ?
C12 C11 H11 . . 108.9 ?
C9 C11 H11 . . 108.9 ?
O2 C12 O1 . . 121.1(3) ?
O2 C12 C11 . . 128.2(3) ?
O1 C12 C11 . . 110.7(2) ?
C6 C13 H13A . . 109.5 ?
C6 C13 H13B . . 109.5 ?
H13A C13 H13B . . 109.5 ?
C6 C13 H13C . . 109.5 ?
H13A C13 H13C . . 109.5 ?
H13B C13 H13C . . 109.5 ?
C2 C14 H14A . . 109.5 ?
C2 C14 H14B . . 109.5 ?
H14A C14 H14B . . 109.5 ?
C2 C14 H14C . . 109.5 ?
H14A C14 H14C . . 109.5 ?
H14B C14 H14C . . 109.5 ?
N C15 C11 . . 113.8(2) ?
N C15 H15A . . 108.8 ?
C11 C15 H15A . . 108.8 ?
N C15 H15B . . 108.8 ?
C11 C15 H15B . . 108.8 ?
H15A C15 H15B . . 107.7 ?
N C16 C17 . . 104.8(3) ?
N C16 H16A . . 110.8 ?
C17 C16 H16A . . 110.8 ?
N C16 H16B . . 110.8 ?
C17 C16 H16B . . 110.8 ?
H16A C16 H16B . . 108.9 ?
C16 C17 C18 . . 105.6(3) ?
C16 C17 H17A . . 110.6 ?
C18 C17 H17A . . 110.6 ?
C16 C17 H17B . . 110.6 ?
C18 C17 H17B . . 110.6 ?
H17A C17 H17B . . 108.7 ?
C19 C18 C17 . . 105.3(3) ?
C19 C18 H18A . . 110.7 ?
C17 C18 H18A . . 110.7 ?
C19 C18 H18B . . 110.7 ?
C17 C18 H18B . . 110.7 ?
H18A C18 H18B . . 108.8 ?
N C19 C18 . . 105.2(2) ?
N C19 H19A . . 110.7 ?
C18 C19 H19A . . 110.7 ?
N C19 H19B . . 110.7 ?
C18 C19 H19B . . 110.7 ?
H19A C19 H19B . . 108.8 ?
C15 N C19 . . 111.7(2) ?
C15 N C16 . . 113.9(2) ?
C19 N C16 . . 104.3(2) ?
C12 O1 C10 . . 110.54(19) ?
C7 O3 H3 . . 109.5 ?
C5 O4 C6 . . 61.49(14) ?
C1 O5 C2 . . 61.17(15) ?

loop_
_geom_bond_atom_site_label_1
_geom_bond_atom_site_label_2
_geom_bond_site_symmetry_2
_geom_bond_distance
_geom_bond_publ_flag
C1 O5 . 1.438(3) ?
C1 C2 . 1.472(3) ?
C1 C10 . 1.481(3) ?
C1 H1 . 0.9800 ?
C2 O5 . 1.454(3) ?
C2 C3 . 1.501(4) ?
C2 C14 . 1.504(4) ?
C3 C4 . 1.535(4) ?
C3 H3A . 0.9700 ?
C3 H3B . 0.9700 ?
C4 C5 . 1.503(4) ?
C4 H4A . 0.9700 ?
C4 H4B . 0.9700 ?
C5 O4 . 1.445(3) ?
C5 C6 . 1.478(3) ?
C5 H5 . 0.9800 ?
C6 O4 . 1.446(3) ?
C6 C13 . 1.503(3) ?
C6 C7 . 1.523(3) ?
C7 O3 . 1.412(3) ?
C7 C8 . 1.543(3) ?
C7 H7 . 0.9800 ?
C8 C9 . 1.540(3) ?
C8 H8A . 0.9700 ?
C8 H8B . 0.9700 ?
C9 C11 . 1.525(3) ?
C9 C10 . 1.540(3) ?
C9 H9 . 0.9800 ?
C10 O1 . 1.464(3) ?
C10 H10 . 0.9800 ?
C11 C15 . 1.512(4) ?
C11 C12 . 1.512(4) ?
C11 H11 . 0.9800 ?
C12 O2 . 1.206(3) ?
C12 O1 . 1.339(3) ?
C13 H13A . 0.9600 ?
C13 H13B . 0.9600 ?
C13 H13C . 0.9600 ?
C14 H14A . 0.9600 ?
C14 H14B . 0.9600 ?
C14 H14C . 0.9600 ?
C15 N . 1.455(3) ?
C15 H15A . 0.9700 ?
C15 H15B . 0.9700 ?
C16 N . 1.473(3) ?
C16 C17 . 1.487(5) ?
C16 H16A . 0.9700 ?
C16 H16B . 0.9700 ?
C17 C18 . 1.526(5) ?
C17 H17A . 0.9700 ?
C17 H17B . 0.9700 ?
C18 C19 . 1.504(4) ?
C18 H18A . 0.9700 ?
C18 H18B . 0.9700 ?
C19 N . 1.473(3) ?
C19 H19A . 0.9700 ?
C19 H19B . 0.9700 ?
O3 H3 . 0.8200 ?

loop_
_geom_hbond_atom_site_label_D
_geom_hbond_atom_site_label_H
_geom_hbond_atom_site_label_A
_geom_hbond_site_symmetry_A
_geom_hbond_distance_DH
_geom_hbond_distance_HA
_geom_hbond_distance_DA
_geom_hbond_angle_DHA
_geom_hbond_publ_flag
O3 H3 N 1_555 0.82 2.04 2.851(2) 172 yes
C9 H9 O4 4_465 0.98 2.38 3.260(2) 149 yes
C10 H10 O2 4_555 0.98 2.46 3.392(3) 158 yes
C19 H19B O5 2_564 0.97 2.59 3.357(3) 136 yes

loop_
_cod_related_entry_id
_cod_related_entry_database
_cod_related_entry_code
1 ChemSpider 30656793
